data_7049033
loop_
_publ_author_name
'Sapianik, Aleksandr A.'
'Kiskin, Mikhail A.'
'Kovalenko, Konstantin A.'
'Samsonenko, Denis G.'
'Dybtsev, Danil N.'
'Audebrand, Nathalie'
'Sun, Yaguang'
'Fedin, Vladimir P.'

_publ_section_title
;
 Rational synthesis and dimensionality tuning of MOFs from preorganized
 heterometallic molecular complexes.
;
_journal_issue 11
_journal_name_full 'Dalton transactions (Cambridge, England : 2003)'
_journal_page_first 3676
_journal_page_last 3686
_journal_paper_doi 10.1039/c8dt05136d
_journal_volume 48
_journal_year 2019
_chemical_absolute_configuration unk
_chemical_formula_sum 'C21 H30 Li N3 O9 Zn'
_chemical_formula_weight 540.79
_space_group_crystal_system tetragonal
_space_group_IT_number 92
_space_group_name_Hall 'P 4abw 2nw'
_space_group_name_H-M_alt 'P 41 21 2'
_symmetry_space_group_name_Hall 'P 4abw 2nw'
_symmetry_space_group_name_H-M 'P 41 21 2'
_atom_sites_solution_hydrogens geom
_atom_sites_solution_primary dual
_atom_sites_solution_secondary difmap
_audit_creation_method SHELXL-2018/3
_audit_update_record
;
2018-12-05 deposited with the CCDC.    2019-02-15 downloaded from the CCDC.
;
_cell_angle_alpha 90
_cell_angle_beta 90
_cell_angle_gamma 90
_cell_formula_units_Z 4
_cell_length_a 13.2635(3)
_cell_length_b 13.2635(3)
_cell_length_c 17.6166(5)
_cell_measurement_reflns_used 4865
_cell_measurement_temperature 130(2)
_cell_measurement_theta_max 28.89
_cell_measurement_theta_min 4.07
_cell_volume 3099.12(13)
_computing_cell_refinement 'CrysAlisPro 1.171.38.46 (Rigaku OD, 2015)'
_computing_data_collection 'CrysAlisPro 1.171.38.46 (Rigaku OD, 2015)'
_computing_data_reduction 'CrysAlisPro 1.171.38.46 (Rigaku OD, 2015)'
_computing_molecular_graphics 'ShelXle (H\"ubschle, 2011)'
_computing_publication_material 'CIFTAB (Sheldrick, 2015)'
_computing_structure_refinement 'SHELXL-2018 (Sheldrick, 2015)'
_computing_structure_solution 'SHELXT-2018 (Sheldrick, 2015)'
_diffrn_ambient_temperature 130(2)
_diffrn_detector 'CCD plate'
_diffrn_detector_area_resol_mean 10.6168
_diffrn_detector_type AtlasS2
_diffrn_measured_fraction_theta_full 0.995
_diffrn_measured_fraction_theta_max 0.910
_diffrn_measurement_device 'four-circle diffractometer'
_diffrn_measurement_device_type 'New Xcalibur, AtlasS2'
_diffrn_measurement_method '\w scans'
_diffrn_radiation_monochromator graphite
_diffrn_radiation_probe x-ray
_diffrn_radiation_source 'fine-focus sealed tube'
_diffrn_radiation_type MoK\a
_diffrn_radiation_wavelength 0.71073
_diffrn_reflns_av_R_equivalents 0.0272
_diffrn_reflns_av_unetI/netI 0.0287
_diffrn_reflns_Laue_measured_fraction_full 0.995
_diffrn_reflns_Laue_measured_fraction_max 0.910
_diffrn_reflns_limit_h_max 17
_diffrn_reflns_limit_h_min -17
_diffrn_reflns_limit_k_max 16
_diffrn_reflns_limit_k_min -11
_diffrn_reflns_limit_l_max 22
_diffrn_reflns_limit_l_min -24
_diffrn_reflns_number 10902
_diffrn_reflns_point_group_measured_fraction_full 0.996
_diffrn_reflns_point_group_measured_fraction_max 0.859
_diffrn_reflns_theta_full 25.500
_diffrn_reflns_theta_max 29.446
_diffrn_reflns_theta_min 3.435
_diffrn_source 'sealed X-ray tube'
_exptl_absorpt_coefficient_mu 0.836
_exptl_absorpt_correction_T_max 1.00000
_exptl_absorpt_correction_T_min 0.51501
_exptl_absorpt_correction_type multi-scan
_exptl_absorpt_process_details
;
CrysAlisPro 1.171.38.46 (Rigaku Oxford Diffraction, 2015)
Empirical absorption correction using spherical harmonics,
implemented in SCALE3 ABSPACK scaling algorithm.
;
_exptl_crystal_colour colorless
_exptl_crystal_density_diffrn 1.159
_exptl_crystal_description block
_exptl_crystal_F_000 1128
_exptl_crystal_size_max 0.33
_exptl_crystal_size_mid 0.28
_exptl_crystal_size_min 0.22
_refine_diff_density_max 0.855
_refine_diff_density_min -0.401
_refine_diff_density_rms 0.120
_refine_ls_abs_structure_details
;
 Flack x determined using 1143 quotients [(I+)-(I-)]/[(I+)+(I-)]
 (Parsons, Flack and Wagner, Acta Cryst. B69 (2013) 249-259).
;
_refine_ls_abs_structure_Flack 0.009(8)
_refine_ls_extinction_method none
_refine_ls_goodness_of_fit_ref 1.117
_refine_ls_hydrogen_treatment constr
_refine_ls_matrix_type full
_refine_ls_number_parameters 247
_refine_ls_number_reflns 3696
_refine_ls_number_restraints 198
_refine_ls_restrained_S_all 1.153
_refine_ls_R_factor_all 0.0713
_refine_ls_R_factor_gt 0.0637
_refine_ls_shift/su_max 0.001
_refine_ls_shift/su_mean 0.000
_refine_ls_structure_factor_coef Fsqd
_refine_ls_weighting_details 'w=1/[\s^2^(Fo^2^)+(0.1400P)^2^+0.3100P] where P=(Fo^2^+2Fc^2^)/3'
_refine_ls_weighting_scheme calc
_refine_ls_wR_factor_gt 0.1844
_refine_ls_wR_factor_ref 0.1947
_reflns_Friedel_coverage 0.622
_reflns_Friedel_fraction_full 0.997
_reflns_Friedel_fraction_max 0.788
_reflns_number_gt 3266
_reflns_number_total 3696
_reflns_threshold_expression 'I > 2\s(I)'
_cod_data_source_file c8dt05136d2.cif
_cod_data_source_block mhy329e5dmf
_cod_depositor_comments 'Adding full bibliography for 7049032--7049036.cif.'
_cod_original_cell_volume 3099.12(17)
_cod_database_code 7049033
_shelx_shelxl_version_number 2018/3
_shelx_space_group_comment
;
The symmetry employed for this shelxl refinement is uniquely defined
by the following loop, which should always be used as a source of
symmetry information in preference to the above space-group names.
They are only intended as comments.
;
_shelx_estimated_absorpt_t_min 0.770
_shelx_estimated_absorpt_t_max 0.838

loop_
_space_group_symop_operation_xyz
'x, y, z'
'-x, -y, z+1/2'
'-y+1/2, x+1/2, z+1/4'
'y+1/2, -x+1/2, z+3/4'
'-x+1/2, y+1/2, -z+1/4'
'x+1/2, -y+1/2, -z+3/4'
'y, x, -z'
'-y, -x, -z+1/2'

loop_
_atom_site_label
_atom_site_type_symbol
_atom_site_fract_x
_atom_site_fract_y
_atom_site_fract_z
_atom_site_U_iso_or_equiv
_atom_site_adp_type
_atom_site_occupancy
_atom_site_site_symmetry_order
_atom_site_calc_flag
_atom_site_refinement_flags_posn
_atom_site_refinement_flags_adp
_atom_site_refinement_flags_occupancy
_atom_site_disorder_assembly
_atom_site_disorder_group
Zn1 Zn 0.67962(6) 0.47095(6) 0.28854(4) 0.0316(3) Uani 0.5 1 d . . P . .
Li1 Li 0.67962(6) 0.47095(6) 0.28854(4) 0.0316(3) Uani 0.5 1 d . . P . .
C11 C 0.5122(3) 0.4143(3) 0.3669(2) 0.0404(9) Uani 1 1 d . . . . .
O11 O 0.5829(3) 0.4772(3) 0.3699(2) 0.0560(9) Uani 1 1 d . . . . .
C12 C 0.4476(3) 0.4007(3) 0.4365(2) 0.0354(8) Uani 1 1 d . . . . .
O12 O 0.4912(4) 0.3590(4) 0.31110(18) 0.0691(11) Uani 1 1 d . . . . .
C13 C 0.4614(3) 0.4614(3) 0.500000 0.0327(11) Uani 1 2 d S T P . .
H13 H 0.512069 0.512070 0.500001 0.039 Uiso 1 2 calc R U P . .
O13 O 0.2481(4) 0.1581(3) 0.4586(2) 0.0699(12) Uani 1 1 d . . . . .
C14 C 0.3750(3) 0.3264(3) 0.4368(2) 0.0401(9) Uani 1 1 d . . . . .
H14 H 0.367227 0.284185 0.393661 0.048 Uiso 1 1 calc R U . . .
C15 C 0.3126(3) 0.3126(3) 0.500000 0.0411(13) Uani 1 2 d S T P . .
C16 C 0.2322(3) 0.2322(3) 0.500000 0.0529(19) Uani 1 2 d S T P . .
O1D O 0.7864(3) 0.5738(3) 0.3055(2) 0.0623(10) Uani 1 1 d . . . . .
C11D C 0.7979(4) 0.6541(4) 0.3397(3) 0.0562(12) Uani 1 1 d . U . . .
N1D N 0.8628(5) 0.7236(4) 0.3161(4) 0.0766(15) Uani 1 1 d . U . . .
C12D C 0.8878(9) 0.8118(7) 0.3571(8) 0.135(4) Uani 1 1 d . U . . .
H12A H 0.937154 0.851203 0.328330 0.202 Uiso 1 1 calc R U . . .
H12B H 0.826855 0.852194 0.365148 0.202 Uiso 1 1 calc DR U . . .
H12C H 0.916592 0.792969 0.406371 0.202 Uiso 1 1 calc DR U . . .
C13D C 0.9206(7) 0.6999(9) 0.2438(7) 0.122(4) Uani 1 1 d . U . . .
H13A H 0.965982 0.756026 0.231815 0.183 Uiso 1 1 calc R U . . .
H13B H 0.960082 0.638222 0.250946 0.183 Uiso 1 1 calc R U . . .
H13C H 0.872938 0.690314 0.201860 0.183 Uiso 1 1 calc R U . . .
C14D C 0.7396(8) 0.6773(5) 0.4094(4) 0.090(2) Uani 1 1 d . . . . .
H14A H 0.772449 0.732393 0.437023 0.136 Uiso 1 1 calc DR U . . .
H14B H 0.736934 0.617259 0.441834 0.136 Uiso 1 1 calc R U . . .
H14C H 0.670970 0.697416 0.395535 0.136 Uiso 1 1 calc R U . . .
O2D O 0.1336(14) 0.3175(12) 0.3162(10) 0.091(4) Uani 0.363(7) 1 d D U P A 1
N2D N 0.1098(12) 0.4912(11) 0.3420(9) 0.077(3) Uani 0.363(7) 1 d D U P A 1
C21D C 0.1512(13) 0.4158(10) 0.3102(9) 0.063(3) Uani 0.363(7) 1 d D U P A 1
C22D C 0.1484(14) 0.5836(11) 0.3289(11) 0.063(3) Uani 0.363(7) 1 d D U P A 1
H22A H 0.119380 0.611130 0.282106 0.095 Uiso 0.363(7) 1 calc R U P A 1
H22B H 0.221741 0.578724 0.323551 0.095 Uiso 0.363(7) 1 calc R U P A 1
H22C H 0.132019 0.628188 0.371531 0.095 Uiso 0.363(7) 1 calc R U P A 1
C23D C 0.0295(16) 0.4834(18) 0.3951(13) 0.082(4) Uani 0.363(7) 1 d D U P A 1
H23A H 0.009759 0.550975 0.411934 0.123 Uiso 0.363(7) 1 calc R U P A 1
H23B H -0.028186 0.450160 0.371010 0.123 Uiso 0.363(7) 1 calc R U P A 1
H23C H 0.051715 0.443669 0.438904 0.123 Uiso 0.363(7) 1 calc R U P A 1
C24D C 0.2448(16) 0.4455(17) 0.2603(12) 0.080(4) Uani 0.363(7) 1 d D U P A 1
H24A H 0.306903 0.425705 0.286424 0.120 Uiso 0.363(7) 1 calc R U P A 1
H24B H 0.244928 0.518592 0.252011 0.120 Uiso 0.363(7) 1 calc R U P A 1
H24C H 0.240810 0.410841 0.211252 0.120 Uiso 0.363(7) 1 calc R U P A 1
O3D O 0.095(3) 0.323(2) 0.303(2) 0.075(5) Uani 0.137(7) 1 d D U P A 2
N3D N 0.167(3) 0.486(2) 0.3062(17) 0.070(3) Uani 0.137(7) 1 d D U P A 2
C31D C 0.108(3) 0.409(2) 0.335(2) 0.075(4) Uani 0.137(7) 1 d D U P A 2
C32D C 0.168(2) 0.580(3) 0.351(2) 0.063(5) Uani 0.137(7) 1 d D U P A 2
H32A H 0.201024 0.633619 0.321830 0.094 Uiso 0.137(7) 1 calc R U P A 2
H32B H 0.205295 0.569137 0.398544 0.094 Uiso 0.137(7) 1 calc R U P A 2
H32C H 0.098742 0.600586 0.363104 0.094 Uiso 0.137(7) 1 calc R U P A 2
C33D C 0.200(3) 0.459(3) 0.2236(17) 0.076(5) Uani 0.137(7) 1 d D U P A 2
H33A H 0.273541 0.458856 0.220548 0.113 Uiso 0.137(7) 1 calc R U P A 2
H33B H 0.172379 0.508677 0.188235 0.113 Uiso 0.137(7) 1 calc R U P A 2
H33C H 0.174254 0.391657 0.210325 0.113 Uiso 0.137(7) 1 calc R U P A 2
C34D C 0.025(3) 0.435(3) 0.386(3) 0.078(5) Uani 0.137(7) 1 d D U P A 2
H34A H 0.038509 0.501739 0.408888 0.117 Uiso 0.137(7) 1 calc R U P A 2
H34B H -0.038298 0.437583 0.358143 0.117 Uiso 0.137(7) 1 calc R U P A 2
H34C H 0.020614 0.384796 0.426740 0.117 Uiso 0.137(7) 1 calc R U P A 2

loop_
_atom_site_aniso_label
_atom_site_aniso_U_11
_atom_site_aniso_U_22
_atom_site_aniso_U_33
_atom_site_aniso_U_23
_atom_site_aniso_U_13
_atom_site_aniso_U_12
Zn1 0.0356(5) 0.0341(5) 0.0250(4) 0.0009(3) 0.0020(3) 0.0003(3)
Li1 0.0356(5) 0.0341(5) 0.0250(4) 0.0009(3) 0.0020(3) 0.0003(3)
C11 0.048(2) 0.040(2) 0.0335(17) -0.0009(16) 0.0117(17) 0.0004(17)
O11 0.058(2) 0.054(2) 0.0562(18) 0.0030(16) 0.0286(17) -0.0082(16)
C12 0.040(2) 0.037(2) 0.0290(15) -0.0028(15) 0.0079(14) -0.0023(15)
O12 0.101(3) 0.073(3) 0.0331(15) -0.0129(16) 0.0233(18) -0.006(2)
C13 0.0334(16) 0.0334(16) 0.031(2) -0.0054(14) 0.0054(14) -0.002(2)
O13 0.101(3) 0.059(2) 0.0497(17) -0.0117(17) 0.009(2) -0.044(2)
C14 0.052(2) 0.039(2) 0.0299(16) -0.0070(16) 0.0052(16) -0.0118(18)
C15 0.047(2) 0.047(2) 0.029(2) -0.0026(17) 0.0026(17) -0.014(3)
C16 0.064(3) 0.064(3) 0.031(3) 0.000(2) 0.000(2) -0.034(4)
O1D 0.055(2) 0.059(2) 0.074(2) -0.017(2) 0.0043(18) -0.0146(16)
C11D 0.053(3) 0.057(3) 0.058(3) 0.004(2) -0.006(2) -0.010(2)
N1D 0.071(3) 0.059(3) 0.099(4) 0.013(3) 0.002(3) -0.023(2)
C12D 0.128(8) 0.087(6) 0.190(10) -0.012(7) -0.019(8) -0.056(6)
C13D 0.081(6) 0.149(9) 0.137(7) 0.050(7) 0.027(6) -0.026(6)
C14D 0.140(7) 0.060(4) 0.071(4) -0.011(3) 0.022(5) -0.013(4)
O2D 0.096(8) 0.072(6) 0.105(7) 0.002(6) -0.031(7) -0.013(6)
N2D 0.079(6) 0.072(5) 0.079(6) 0.003(5) -0.014(5) -0.002(5)
C21D 0.076(7) 0.046(5) 0.069(6) 0.010(5) -0.020(5) -0.014(5)
C22D 0.078(7) 0.034(5) 0.077(8) -0.004(6) -0.022(6) -0.015(5)
C23D 0.084(8) 0.076(8) 0.087(8) -0.005(8) -0.003(7) 0.002(7)
C24D 0.088(8) 0.074(7) 0.078(8) 0.009(7) -0.004(7) 0.004(7)
O3D 0.084(10) 0.056(7) 0.086(8) 0.008(8) -0.035(8) -0.010(8)
N3D 0.078(7) 0.061(6) 0.071(7) 0.007(6) -0.017(6) -0.005(6)
C31D 0.079(7) 0.064(6) 0.081(7) 0.001(6) -0.022(6) -0.008(6)
C32D 0.074(9) 0.045(8) 0.069(9) -0.005(8) -0.020(8) -0.011(8)
C33D 0.083(9) 0.066(8) 0.077(9) 0.011(8) -0.010(8) -0.005(9)
C34D 0.080(9) 0.070(9) 0.084(9) 0.002(9) -0.009(8) -0.005(9)

loop_
_atom_type_symbol
_atom_type_description
_atom_type_scat_dispersion_real
_atom_type_scat_dispersion_imag
_atom_type_scat_source
C C 0.0033 0.0016 'International Tables Vol C Tables 4.2.6.8 and 6.1.1.4'
H H 0.0000 0.0000 'International Tables Vol C Tables 4.2.6.8 and 6.1.1.4'
Li Li -0.0003 0.0001 'International Tables Vol C Tables 4.2.6.8 and 6.1.1.4'
N N 0.0061 0.0033 'International Tables Vol C Tables 4.2.6.8 and 6.1.1.4'
O O 0.0106 0.0060 'International Tables Vol C Tables 4.2.6.8 and 6.1.1.4'
Zn Zn 0.2839 1.4301 'International Tables Vol C Tables 4.2.6.8 and 6.1.1.4'

loop_
_geom_angle_atom_site_label_1
_geom_angle_atom_site_label_2
_geom_angle_atom_site_label_3
_geom_angle
_geom_angle_site_symmetry_1
_geom_angle_site_symmetry_3
O11 Zn1 Zn1 85.73(12) . 8_665
O11 Zn1 O13 109.35(19) . 6
O11 Zn1 O1D 109.45(17) . .
O12 Zn1 Zn1 66.15(15) 8_665 8_665
O12 Zn1 O11 119.8(2) 8_665 .
O12 Zn1 O13 112.61(19) 8_665 6
O12 Zn1 O1D 98.6(2) 8_665 .
O13 Zn1 Zn1 75.37(15) 6 8_665
O13 Zn1 O1D 105.5(2) 6 .
O1D Zn1 Zn1 162.94(13) . 8_665
O11 C11 C12 118.1(4) . .
O11 C11 O12 125.8(4) . .
O12 C11 C12 116.1(4) . .
C11 O11 Zn1 115.9(3) . .
C13 C12 C11 120.6(4) . .
C14 C12 C11 119.2(4) . .
C14 C12 C13 120.2(4) . .
C11 O12 Zn1 145.3(4) . 8_665
C12 C13 C12 119.6(5) 7_556 .
C12 C13 H13 120.2 . .
C12 C13 H13 120.2 7_556 .
C16 O13 Zn1 127.2(4) . 6_455
C12 C14 H14 119.6 . .
C12 C14 C15 120.7(4) . .
C15 C14 H14 119.6 . .
C14 C15 C14 118.5(5) 7_556 .
C14 C15 C16 120.8(3) . .
C14 C15 C16 120.8(3) 7_556 .
O13 C16 O13 127.8(6) . 7_556
O13 C16 C15 116.1(3) . .
O13 C16 C15 116.1(3) 7_556 .
C11D O1D Zn1 138.9(4) . .
O1D C11D N1D 121.8(6) . .
O1D C11D C14D 121.2(5) . .
N1D C11D C14D 117.0(6) . .
C11D N1D C12D 124.5(8) . .
C11D N1D C13D 116.5(7) . .
C12D N1D C13D 118.8(8) . .
N1D C12D H12A 109.5 . .
N1D C12D H12B 109.5 . .
N1D C12D H12C 109.5 . .
H12A C12D H12B 109.5 . .
H12A C12D H12C 109.5 . .
H12B C12D H12C 109.5 . .
N1D C13D H13A 109.5 . .
N1D C13D H13B 109.5 . .
N1D C13D H13C 109.5 . .
H13A C13D H13B 109.5 . .
H13A C13D H13C 109.5 . .
H13B C13D H13C 109.5 . .
C11D C14D H14A 109.5 . .
C11D C14D H14B 109.5 . .
C11D C14D H14C 109.5 . .
H14A C14D H14B 109.5 . .
H14A C14D H14C 109.5 . .
H14B C14D H14C 109.5 . .
C21D N2D C22D 118.4(16) . .
C21D N2D C23D 123.8(16) . .
C22D N2D C23D 117.6(17) . .
O2D C21D C24D 115.4(17) . .
N2D C21D O2D 131.5(17) . .
N2D C21D C24D 112.9(15) . .
N2D C22D H22A 109.5 . .
N2D C22D H22B 109.5 . .
N2D C22D H22C 109.5 . .
H22A C22D H22B 109.5 . .
H22A C22D H22C 109.5 . .
H22B C22D H22C 109.5 . .
N2D C23D H23A 109.5 . .
N2D C23D H23B 109.5 . .
N2D C23D H23C 109.5 . .
H23A C23D H23B 109.5 . .
H23A C23D H23C 109.5 . .
H23B C23D H23C 109.5 . .
C21D C24D H24A 109.5 . .
C21D C24D H24B 109.5 . .
C21D C24D H24C 109.5 . .
H24A C24D H24B 109.5 . .
H24A C24D H24C 109.5 . .
H24B C24D H24C 109.5 . .
C31D N3D C32D 115.9(16) . .
C31D N3D C33D 109.3(18) . .
C32D N3D C33D 133(2) . .
O3D C31D N3D 125(2) . .
O3D C31D C34D 112(2) . .
N3D C31D C34D 118(2) . .
N3D C32D H32A 109.5 . .
N3D C32D H32B 109.5 . .
N3D C32D H32C 109.5 . .
H32A C32D H32B 109.5 . .
H32A C32D H32C 109.5 . .
H32B C32D H32C 109.5 . .
N3D C33D H33A 109.5 . .
N3D C33D H33B 109.5 . .
N3D C33D H33C 109.5 . .
H33A C33D H33B 109.5 . .
H33A C33D H33C 109.5 . .
H33B C33D H33C 109.5 . .
C31D C34D H34A 109.5 . .
C31D C34D H34B 109.5 . .
C31D C34D H34C 109.5 . .
H34A C34D H34B 109.5 . .
H34A C34D H34C 109.5 . .
H34B C34D H34C 109.5 . .

loop_
_geom_bond_atom_site_label_1
_geom_bond_atom_site_label_2
_geom_bond_distance
_geom_bond_site_symmetry_2
_geom_bond_publ_flag
Zn1 Zn1 3.1339(16) 8_665 ?
Zn1 O11 1.926(3) . yes
Zn1 O12 1.896(3) 8_665 yes
Zn1 O13 1.938(4) 6 yes
Zn1 O1D 1.989(4) . yes
C11 O11 1.256(6) . ?
C11 C12 1.506(5) . ?
C11 O12 1.259(6) . ?
C12 C13 1.391(5) . ?
C12 C14 1.377(6) . ?
C13 H13 0.9500 . ?
O13 C16 1.243(5) . ?
C14 H14 0.9500 . ?
C14 C15 1.400(5) . ?
C15 C16 1.506(9) . ?
O1D C11D 1.233(7) . ?
C11D N1D 1.327(8) . ?
C11D C14D 1.484(10) . ?
N1D C12D 1.414(11) . ?
N1D C13D 1.520(13) . ?
C12D H12A 0.9800 . ?
C12D H12B 0.9800 . ?
C12D H12C 0.9800 . ?
C13D H13A 0.9800 . ?
C13D H13B 0.9800 . ?
C13D H13C 0.9800 . ?
C14D H14A 0.9800 . ?
C14D H14B 0.9800 . ?
C14D H14C 0.9800 . ?
O2D C21D 1.328(17) . ?
N2D C21D 1.271(18) . ?
N2D C22D 1.348(17) . ?
N2D C23D 1.420(19) . ?
C21D C24D 1.572(19) . ?
C22D H22A 0.9800 . ?
C22D H22B 0.9800 . ?
C22D H22C 0.9800 . ?
C23D H23A 0.9800 . ?
C23D H23B 0.9800 . ?
C23D H23C 0.9800 . ?
C24D H24A 0.9800 . ?
C24D H24B 0.9800 . ?
C24D H24C 0.9800 . ?
O3D C31D 1.28(2) . ?
N3D C31D 1.38(2) . ?
N3D C32D 1.49(2) . ?
N3D C33D 1.56(2) . ?
C31D C34D 1.47(2) . ?
C32D H32A 0.9800 . ?
C32D H32B 0.9800 . ?
C32D H32C 0.9800 . ?
C33D H33A 0.9800 . ?
C33D H33B 0.9800 . ?
C33D H33C 0.9800 . ?
C34D H34A 0.9800 . ?
C34D H34B 0.9800 . ?
C34D H34C 0.9800 . ?
